data_7239177
loop_
_publ_author_name
'Mukherjee, Manjira'
'Sen, Buddhadeb'
'Pal, Siddhartha'
'Hundal, Maninder S.'
'Mandal, Sushil Kumar'
'Khuda-Bukhsh, Anisur Rahman'
'Chattopadhyay, Pabitra'

_publ_section_title
;
 A cell permeable Cr3+ selective chemosensor and its application in living
 cell imaging
;
_journal_issue 43
_journal_name_full 'RSC Advances'
_journal_page_first 19978
_journal_paper_doi 10.1039/c3ra43305f
_journal_volume 3
_journal_year 2013
_chemical_formula_sum 'C24 H21 N5 O5'
_chemical_formula_weight 459.46
_space_group_IT_number 14
_space_group_name_Hall '-P 2ybc'
_space_group_name_H-M_alt 'P 1 21/c 1'
_atom_sites_solution_hydrogens geom
_atom_sites_solution_primary direct
_atom_sites_solution_secondary difmap
_audit_creation_method SHELXL-97
_cell_angle_alpha 90
_cell_angle_beta 108.458(2)
_cell_angle_gamma 90
_cell_formula_units_Z 4
_cell_length_a 12.4864(7)
_cell_length_b 17.5092(11)
_cell_length_c 10.6207(5)
_cell_measurement_temperature 296(2)
_cell_volume 2202.5(2)
_computing_structure_refinement 'SHELXL-97 (Sheldrick, 1997)'
_computing_structure_solution 'SHELXS-97 (Sheldrick, 1990)'
_diffrn_ambient_temperature 296(2)
_diffrn_measured_fraction_theta_full 0.993
_diffrn_measured_fraction_theta_max 0.993
_diffrn_radiation_monochromator graphite
_diffrn_radiation_type MoK\a
_diffrn_radiation_wavelength 0.71073
_diffrn_reflns_av_R_equivalents 0.0291
_diffrn_reflns_av_unetI/netI 0.0343
_diffrn_reflns_limit_h_max 14
_diffrn_reflns_limit_h_min -14
_diffrn_reflns_limit_k_max 20
_diffrn_reflns_limit_k_min -14
_diffrn_reflns_limit_l_max 12
_diffrn_reflns_limit_l_min -11
_diffrn_reflns_number 13333
_diffrn_reflns_theta_full 24.82
_diffrn_reflns_theta_max 24.82
_diffrn_reflns_theta_min 1.72
_exptl_absorpt_coefficient_mu 0.1
_exptl_absorpt_correction_type none
_exptl_crystal_density_diffrn 1.386
_exptl_crystal_density_method 'not measured'
_exptl_crystal_F_000 960
_exptl_crystal_size_max 0.18
_exptl_crystal_size_mid 0.16
_exptl_crystal_size_min 0.1
_refine_diff_density_max 0.384
_refine_diff_density_min -0.245
_refine_diff_density_rms 0.041
_refine_ls_extinction_coef 0.0010(10)
_refine_ls_extinction_expression Fc^*^=kFc[1+0.001xFc^2^\l^3^/sin(2\q)]^-1/4^
_refine_ls_extinction_method SHELXL
_refine_ls_goodness_of_fit_ref 1.028
_refine_ls_hydrogen_treatment mixed
_refine_ls_matrix_type full
_refine_ls_number_parameters 321
_refine_ls_number_reflns 3774
_refine_ls_number_restraints 4
_refine_ls_restrained_S_all 1.028
_refine_ls_R_factor_all 0.0856
_refine_ls_R_factor_gt 0.0524
_refine_ls_shift/su_max 0.001
_refine_ls_shift/su_mean 0
_refine_ls_structure_factor_coef Fsqd
_refine_ls_weighting_details 'calc w=1/[\s^2^(Fo^2^)+(0.0678P)^2^+1.2404P] where P=(Fo^2^+2Fc^2^)/3'
_refine_ls_weighting_scheme calc
_refine_ls_wR_factor_gt 0.1334
_refine_ls_wR_factor_ref 0.1528
_reflns_number_gt 2539
_reflns_number_total 3774
_reflns_threshold_expression >2sigma(I)
_cod_data_source_file c3ra43305f.txt
_cod_data_source_block shelxl
_cod_database_code 7239177

loop_
_symmetry_equiv_pos_as_xyz
'x, y, z'
'-x, y+1/2, -z+1/2'
'-x, -y, -z'
'x, -y-1/2, z-1/2'

loop_
_atom_site_label
_atom_site_type_symbol
_atom_site_fract_x
_atom_site_fract_y
_atom_site_fract_z
_atom_site_U_iso_or_equiv
_atom_site_adp_type
_atom_site_occupancy
_atom_site_symmetry_multiplicity
_atom_site_calc_flag
_atom_site_refinement_flags
C1 C 0.0795(2) 0.33797(17) 0.8754(3) 0.0477(7) Uani 1 1 d .
C2 C 0.0092(3) 0.2840(2) 0.7998(3) 0.0622(9) Uani 1 1 d .
H2 H -0.04 0.297 0.7168 0.075 Uiso 1 1 calc R
C3 C 0.0106(3) 0.2092(2) 0.8463(3) 0.0652(9) Uani 1 1 d .
H3 H -0.0381 0.1732 0.7937 0.078 Uiso 1 1 calc R
C4 C 0.0819(3) 0.18827(18) 0.9670(3) 0.0579(8) Uani 1 1 d .
H4 H 0.082 0.1382 0.9963 0.069 Uiso 1 1 calc R
C5 C 0.1554(2) 0.24253(16) 1.0472(3) 0.0446(7) Uani 1 1 d .
C6 C 0.1541(2) 0.31858(15) 1.0012(2) 0.0394(6) Uani 1 1 d .
C7 C 0.2321(2) 0.22680(17) 1.1743(3) 0.0501(7) Uani 1 1 d .
H7 H 0.2355 0.178 1.2099 0.06 Uiso 1 1 calc R
C8 C 0.3005(2) 0.28232(16) 1.2445(3) 0.0489(7) Uani 1 1 d .
H8 H 0.3518 0.2718 1.3276 0.059 Uiso 1 1 calc R
C9 C 0.2932(2) 0.35638(15) 1.1906(2) 0.0394(6) Uani 1 1 d .
C10 C 0.3711(2) 0.42046(16) 1.2602(2) 0.0419(6) Uani 1 1 d .
H10 H 0.3443 0.4681 1.212 0.05 Uiso 1 1 calc R
C11 C 0.5593(2) 0.36416(16) 1.3650(3) 0.0451(7) Uani 1 1 d .
C12 C 0.6524(3) 0.32899(17) 1.3470(3) 0.0550(8) Uani 1 1 d .
H12 H 0.6665 0.3345 1.2666 0.066 Uiso 1 1 calc R
C13 C 0.7234(3) 0.28653(19) 1.4449(3) 0.0627(9) Uani 1 1 d .
H13 H 0.7844 0.2623 1.4296 0.075 Uiso 1 1 calc R
C14 C 0.7068(3) 0.27845(19) 1.5687(3) 0.0617(9) Uani 1 1 d .
H14 H 0.7561 0.2493 1.6354 0.074 Uiso 1 1 calc R
C15 C 0.6161(2) 0.31462(18) 1.5896(3) 0.0551(8) Uani 1 1 d .
H15 H 0.6036 0.3104 1.6712 0.066 Uiso 1 1 calc R
C16 C 0.5430(2) 0.35769(16) 1.4880(3) 0.0435(7) Uani 1 1 d .
C17 C 0.4476(2) 0.39889(15) 1.5027(2) 0.0408(6) Uani 1 1 d .
C18 C 0.3201(2) 0.45487(15) 1.5772(3) 0.0432(7) Uani 1 1 d .
C19 C 0.2579(2) 0.48323(17) 1.6523(3) 0.0515(7) Uani 1 1 d .
H19 H 0.2805 0.4767 1.7439 0.062 Uiso 1 1 calc R
C20 C 0.1615(3) 0.52144(17) 1.5862(3) 0.0564(8) Uani 1 1 d .
H20 H 0.1173 0.5412 1.6344 0.068 Uiso 1 1 calc R
C21 C 0.1267(3) 0.53201(17) 1.4498(3) 0.0562(8) Uani 1 1 d .
H21 H 0.0601 0.5585 1.4094 0.067 Uiso 1 1 calc R
C22 C 0.1887(2) 0.50399(17) 1.3723(3) 0.0532(8) Uani 1 1 d .
H22 H 0.1659 0.5107 1.2807 0.064 Uiso 1 1 calc R
C23 C 0.2875(2) 0.46507(15) 1.4406(3) 0.0433(7) Uani 1 1 d .
C24 C 0.1191(4) 0.5872(3) 0.9882(4) 0.0982(14) Uani 1 1 d .
H24A H 0.1721 0.5984 1.0738 0.147 Uiso 1 1 calc R
H24B H 0.0607 0.5545 0.9986 0.147 Uiso 1 1 calc R
H24C H 0.0863 0.6339 0.946 0.147 Uiso 1 1 calc R
N1 N 0.22263(17) 0.37475(12) 1.07386(19) 0.0383(5) Uani 1 1 d .
N2 N 0.37029(18) 0.42994(13) 1.3980(2) 0.0434(6) Uani 1 1 d .
N3 N 0.4869(2) 0.40936(15) 1.2674(2) 0.0507(6) Uani 1 1 d D
H31 H 0.501(2) 0.4107(17) 1.189(2) 0.061 Uiso 1 1 d D
N4 N 0.42018(19) 0.41280(14) 1.6116(2) 0.0466(6) Uani 1 1 d D
H41 H 0.469(2) 0.4032(16) 1.692(2) 0.056 Uiso 1 1 d D
N5 N 0.5390(2) 0.40054(15) 0.9456(3) 0.0594(7) Uani 1 1 d .
O1 O 0.07707(19) 0.40964(13) 0.8266(2) 0.0668(7) Uani 1 1 d D
H1 H 0.120(3) 0.4402(17) 0.875(3) 0.08 Uiso 1 1 d D
O2 O 0.4413(2) 0.3791(2) 0.9190(3) 0.1074(10) Uani 1 1 d .
O3 O 0.5943(2) 0.41766(16) 1.0597(2) 0.0810(8) Uani 1 1 d .
O4 O 0.5843(2) 0.40559(15) 0.8575(2) 0.0790(8) Uani 1 1 d .
O5 O 0.1739(2) 0.55114(18) 0.9113(3) 0.0910(9) Uani 1 1 d D
H5 H 0.2437(18) 0.558(3) 0.945(4) 0.109 Uiso 1 1 d D

loop_
_atom_site_aniso_label
_atom_site_aniso_U_11
_atom_site_aniso_U_22
_atom_site_aniso_U_33
_atom_site_aniso_U_23
_atom_site_aniso_U_13
_atom_site_aniso_U_12
C1 0.0465(16) 0.0564(19) 0.0371(15) 0.0033(13) 0.0086(13) -0.0032(14)
C2 0.0519(19) 0.081(2) 0.0425(17) -0.0041(16) -0.0015(15) -0.0147(18)
C3 0.060(2) 0.066(2) 0.062(2) -0.0158(17) 0.0078(17) -0.0210(18)
C4 0.0580(19) 0.0500(18) 0.063(2) -0.0066(15) 0.0160(17) -0.0107(15)
C5 0.0429(16) 0.0457(17) 0.0455(17) -0.0052(13) 0.0143(14) -0.0035(13)
C6 0.0382(14) 0.0477(16) 0.0324(14) -0.0041(12) 0.0114(12) -0.0024(13)
C7 0.0571(18) 0.0439(17) 0.0470(17) 0.0066(13) 0.0134(15) -0.0007(14)
C8 0.0544(18) 0.0480(17) 0.0360(15) 0.0081(13) 0.0026(13) -0.0001(14)
C9 0.0412(15) 0.0479(16) 0.0276(13) 0.0037(12) 0.0087(12) -0.0007(13)
C10 0.0481(16) 0.0488(16) 0.0265(13) 0.0047(12) 0.0087(12) -0.0038(13)
C11 0.0433(15) 0.0486(17) 0.0420(16) -0.0015(13) 0.0115(13) -0.0094(14)
C12 0.0611(19) 0.0578(19) 0.0528(18) 0.0008(15) 0.0278(16) -0.0007(16)
C13 0.0579(19) 0.060(2) 0.079(2) 0.0102(17) 0.0335(18) 0.0084(17)
C14 0.0515(18) 0.067(2) 0.064(2) 0.0191(17) 0.0138(16) 0.0095(16)
C15 0.0563(19) 0.065(2) 0.0454(17) 0.0055(15) 0.0189(15) -0.0026(16)
C16 0.0381(14) 0.0478(16) 0.0415(15) 0.0029(13) 0.0082(12) -0.0016(13)
C17 0.0432(15) 0.0463(16) 0.0299(14) 0.0016(12) 0.0075(12) -0.0073(13)
C18 0.0437(16) 0.0405(16) 0.0397(15) -0.0007(12) 0.0050(13) -0.0028(13)
C19 0.0587(19) 0.0509(18) 0.0443(16) -0.0053(14) 0.0156(15) -0.0044(15)
C20 0.0605(19) 0.0509(18) 0.058(2) -0.0031(15) 0.0192(16) 0.0053(16)
C21 0.0483(17) 0.0490(18) 0.067(2) 0.0054(15) 0.0128(16) 0.0113(14)
C22 0.0545(18) 0.0528(18) 0.0431(16) 0.0074(14) 0.0025(14) -0.0018(15)
C23 0.0439(16) 0.0404(16) 0.0447(16) -0.0029(12) 0.0127(13) -0.0027(13)
C24 0.118(3) 0.099(3) 0.097(3) -0.002(2) 0.062(3) -0.001(3)
N1 0.0408(12) 0.0450(13) 0.0283(11) 0.0000(10) 0.0097(10) -0.0011(10)
N2 0.0481(13) 0.0499(14) 0.0285(11) 0.0042(10) 0.0068(10) -0.0006(11)
N3 0.0504(14) 0.0685(17) 0.0345(13) 0.0038(12) 0.0152(11) -0.0061(13)
N4 0.0497(14) 0.0576(15) 0.0289(12) 0.0032(11) 0.0073(11) 0.0035(12)
N5 0.0652(18) 0.0676(18) 0.0414(16) 0.0063(13) 0.0111(14) 0.0003(15)
O1 0.0733(15) 0.0633(15) 0.0444(13) 0.0088(10) -0.0088(11) -0.0151(12)
O2 0.0740(19) 0.129(3) 0.108(2) 0.0041(19) 0.0126(17) -0.0266(18)
O3 0.0887(17) 0.119(2) 0.0304(12) -0.0091(12) 0.0118(12) -0.0127(16)
O4 0.0952(18) 0.105(2) 0.0411(12) 0.0087(12) 0.0286(13) 0.0114(15)
O5 0.0760(17) 0.106(2) 0.094(2) -0.0285(16) 0.0309(16) -0.0128(17)

loop_
_atom_type_symbol
_atom_type_description
_atom_type_scat_dispersion_real
_atom_type_scat_dispersion_imag
_atom_type_scat_source
C C 0.0033 0.0016 'International Tables Vol C Tables 4.2.6.8 and 6.1.1.4'
H H 0 0 'International Tables Vol C Tables 4.2.6.8 and 6.1.1.4'
N N 0.0061 0.0033 'International Tables Vol C Tables 4.2.6.8 and 6.1.1.4'
O O 0.0106 0.006 'International Tables Vol C Tables 4.2.6.8 and 6.1.1.4'

loop_
_geom_angle_atom_site_label_1
_geom_angle_atom_site_label_2
_geom_angle_atom_site_label_3
_geom_angle
O1 C1 C2 119.0(3)
O1 C1 C6 121.0(2)
C2 C1 C6 120.0(3)
C1 C2 C3 120.5(3)
C1 C2 H2 119.7
C3 C2 H2 119.7
C4 C3 C2 121.2(3)
C4 C3 H3 119.4
C2 C3 H3 119.4
C3 C4 C5 119.7(3)
C3 C4 H4 120.1
C5 C4 H4 120.1
C4 C5 C7 124.2(3)
C4 C5 C6 119.4(3)
C7 C5 C6 116.3(2)
N1 C6 C1 118.0(2)
N1 C6 C5 122.9(2)
C1 C6 C5 119.1(2)
C8 C7 C5 120.4(3)
C8 C7 H7 119.8
C5 C7 H7 119.8
C7 C8 C9 119.3(3)
C7 C8 H8 120.3
C9 C8 H8 120.3
N1 C9 C8 123.1(2)
N1 C9 C10 114.5(2)
C8 C9 C10 122.3(2)
N3 C10 N2 106.6(2)
N3 C10 C9 113.9(2)
N2 C10 C9 111.2(2)
N3 C10 H10 108.3
N2 C10 H10 108.3
C9 C10 H10 108.3
C12 C11 N3 121.9(2)
C12 C11 C16 118.3(3)
N3 C11 C16 119.6(2)
C13 C12 C11 120.9(3)
C13 C12 H12 119.6
C11 C12 H12 119.6
C12 C13 C14 121.3(3)
C12 C13 H13 119.3
C14 C13 H13 119.3
C15 C14 C13 118.6(3)
C15 C14 H14 120.7
C13 C14 H14 120.7
C14 C15 C16 119.7(3)
C14 C15 H15 120.2
C16 C15 H15 120.2
C11 C16 C15 121.1(3)
C11 C16 C17 115.6(2)
C15 C16 C17 123.2(2)
N4 C17 N2 109.4(2)
N4 C17 C16 129.4(2)
N2 C17 C16 121.2(2)
C19 C18 C23 121.9(3)
C19 C18 N4 131.7(3)
C23 C18 N4 106.4(2)
C20 C19 C18 116.7(3)
C20 C19 H19 121.6
C18 C19 H19 121.6
C19 C20 C21 122.5(3)
C19 C20 H20 118.7
C21 C20 H20 118.7
C22 C21 C20 121.6(3)
C22 C21 H21 119.2
C20 C21 H21 119.2
C21 C22 C23 115.6(3)
C21 C22 H22 122.2
C23 C22 H22 122.2
C18 C23 C22 121.6(3)
C18 C23 N2 106.2(2)
C22 C23 N2 132.1(2)
O5 C24 H24A 109.5
O5 C24 H24B 109.5
H24A C24 H24B 109.5
O5 C24 H24C 109.5
H24A C24 H24C 109.5
H24B C24 H24C 109.5
C9 N1 C6 118.0(2)
C17 N2 C23 109.0(2)
C17 N2 C10 123.3(2)
C23 N2 C10 127.5(2)
C11 N3 C10 121.6(2)
C11 N3 H31 116(2)
C10 N3 H31 115.6(19)
C17 N4 C18 109.0(2)
C17 N4 H41 120.7(19)
C18 N4 H41 129.2(19)
O2 N5 O3 120.8(3)
O2 N5 O4 120.5(3)
O3 N5 O4 118.7(3)
C1 O1 H1 116(3)
C24 O5 H5 109(3)

loop_
_geom_bond_atom_site_label_1
_geom_bond_atom_site_label_2
_geom_bond_distance
C1 O1 1.354(3)
C1 C2 1.365(4)
C1 C6 1.406(4)
C2 C3 1.396(5)
C2 H2 0.93
C3 C4 1.359(4)
C3 H3 0.93
C4 C5 1.406(4)
C4 H4 0.93
C5 C7 1.413(4)
C5 C6 1.417(4)
C6 N1 1.370(3)
C7 C8 1.352(4)
C7 H7 0.93
C8 C9 1.409(4)
C8 H8 0.93
C9 N1 1.314(3)
C9 C10 1.516(4)
C10 N3 1.436(4)
C10 N2 1.476(3)
C10 H10 0.98
C11 C12 1.381(4)
C11 N3 1.387(4)
C11 C16 1.389(4)
C12 C13 1.355(4)
C12 H12 0.93
C13 C14 1.402(4)
C13 H13 0.93
C14 C15 1.376(4)
C14 H14 0.93
C15 C16 1.394(4)
C15 H15 0.93
C16 C17 1.442(4)
C17 N4 1.329(3)
C17 N2 1.335(3)
C18 C19 1.370(4)
C18 C23 1.389(4)
C18 N4 1.396(3)
C19 C20 1.362(4)
C19 H19 0.93
C20 C21 1.387(4)
C20 H20 0.93
C21 C22 1.386(4)
C21 H21 0.93
C22 C23 1.395(4)
C22 H22 0.93
C23 N2 1.396(3)
C24 O5 1.374(5)
C24 H24A 0.96
C24 H24B 0.96
C24 H24C 0.96
N3 H31 0.901(17)
N4 H41 0.896(17)
N5 O2 1.221(4)
N5 O3 1.226(3)
N5 O4 1.240(3)
O1 H1 0.816(18)
O5 H5 0.840(19)

loop_
_geom_torsion_atom_site_label_1
_geom_torsion_atom_site_label_2
_geom_torsion_atom_site_label_3
_geom_torsion_atom_site_label_4
_geom_torsion
O1 C1 C2 C3 179.1(3)
C6 C1 C2 C3 -0.1(5)
C1 C2 C3 C4 -0.3(5)
C2 C3 C4 C5 0.3(5)
C3 C4 C5 C7 179.5(3)
C3 C4 C5 C6 0.1(4)
O1 C1 C6 N1 1.2(4)
C2 C1 C6 N1 -179.6(3)
O1 C1 C6 C5 -178.8(3)
C2 C1 C6 C5 0.4(4)
C4 C5 C6 N1 179.6(2)
C7 C5 C6 N1 0.1(4)
C4 C5 C6 C1 -0.4(4)
C7 C5 C6 C1 -179.9(2)
C4 C5 C7 C8 179.5(3)
C6 C5 C7 C8 -1.0(4)
C5 C7 C8 C9 1.0(4)
C7 C8 C9 N1 -0.1(4)
C7 C8 C9 C10 -176.8(2)
N1 C9 C10 N3 -109.6(3)
C8 C9 C10 N3 67.4(3)
N1 C9 C10 N2 129.9(2)
C8 C9 C10 N2 -53.0(3)
N3 C11 C12 C13 178.4(3)
C16 C11 C12 C13 2.8(4)
C11 C12 C13 C14 -1.7(5)
C12 C13 C14 C15 0.1(5)
C13 C14 C15 C16 0.4(5)
C12 C11 C16 C15 -2.3(4)
N3 C11 C16 C15 -178.0(3)
C12 C11 C16 C17 176.9(2)
N3 C11 C16 C17 1.2(4)
C14 C15 C16 C11 0.7(4)
C14 C15 C16 C17 -178.4(3)
C11 C16 C17 N4 -169.2(3)
C15 C16 C17 N4 10.0(5)
C11 C16 C17 N2 10.9(4)
C15 C16 C17 N2 -169.9(3)
C23 C18 C19 C20 0.7(4)
N4 C18 C19 C20 -178.9(3)
C18 C19 C20 C21 -0.3(4)
C19 C20 C21 C22 0.0(5)
C20 C21 C22 C23 -0.2(4)
C19 C18 C23 C22 -0.9(4)
N4 C18 C23 C22 178.8(3)
C19 C18 C23 N2 179.3(2)
N4 C18 C23 N2 -1.0(3)
C21 C22 C23 C18 0.6(4)
C21 C22 C23 N2 -179.6(3)
C8 C9 N1 C6 -0.8(4)
C10 C9 N1 C6 176.2(2)
C1 C6 N1 C9 -179.1(2)
C5 C6 N1 C9 0.8(4)
N4 C17 N2 C23 -0.8(3)
C16 C17 N2 C23 179.2(2)
N4 C17 N2 C10 -175.6(2)
C16 C17 N2 C10 4.4(4)
C18 C23 N2 C17 1.1(3)
C22 C23 N2 C17 -178.7(3)
C18 C23 N2 C10 175.7(2)
C22 C23 N2 C10 -4.2(5)
N3 C10 N2 C17 -28.1(3)
C9 C10 N2 C17 96.6(3)
N3 C10 N2 C23 158.0(2)
C9 C10 N2 C23 -77.3(3)
C12 C11 N3 C10 154.6(3)
C16 C11 N3 C10 -29.8(4)
N2 C10 N3 C11 40.7(3)
C9 C10 N3 C11 -82.3(3)
N2 C17 N4 C18 0.1(3)
C16 C17 N4 C18 -179.9(3)
C19 C18 N4 C17 -179.7(3)
C23 C18 N4 C17 0.6(3)
